data_4127205
loop_
_publ_author_name
'Sunada, Yusuke'
'Ogushi, Hajime'
'Yamamoto, Taiji'
'Uto, Shoko'
'Sawano, Mina'
'Tahara, Atsushi'
'Tanaka, Hiromasa'
'Shiota, Yoshihito'
'Yoshizawa, Kazunari'
'Nagashima, Hideo'

_publ_section_title
;
 Disilaruthena- and ferra-cyclic complexes containing isocyanide lig-ands
 as effective catalysts for hydrogenation of unfunctionalized ste-rically
 hindered alkenes.
;
_journal_name_full 'Journal of the American Chemical Society'
_journal_paper_doi 10.1021/jacs.8b00812
_journal_year 2018
_chemical_formula_moiety 'C46 H68 N2 Ru Si4'
_chemical_formula_sum 'C46 H68 N2 Ru Si4'
_chemical_formula_weight 862.47
_space_group_crystal_system monoclinic
_space_group_IT_number 14
_space_group_name_Hall '-P 2yn'
_space_group_name_H-M_alt 'P 1 21/n 1'
_symmetry_space_group_name_Hall '-P 2yn'
_symmetry_space_group_name_H-M 'P 1 21/n 1'
_atom_sites_solution_hydrogens geom
_atom_sites_solution_primary direct
_atom_sites_solution_secondary difmap
_cell_angle_alpha 90.0000
_cell_angle_beta 90.400(3)
_cell_angle_gamma 90.0000
_cell_formula_units_Z 2
_cell_length_a 9.4278(18)
_cell_length_b 11.656(2)
_cell_length_c 20.892(4)
_cell_measurement_reflns_used 4007
_cell_measurement_temperature 123
_cell_measurement_theta_max 27.47
_cell_measurement_theta_min 3.39
_cell_volume 2295.8(7)
_computing_cell_refinement CrystalClear
_computing_data_collection 'CrystalClear (Rigaku Inc., 2008)'
_computing_data_reduction CrystalClear
_computing_molecular_graphics 'CrystalStructure 4.1'
_computing_publication_material 'CrystalStructure 4.1 (Rigaku, 2014)'
_computing_structure_refinement 'SHELXL97 (Sheldrick, 2008)'
_computing_structure_solution 'Il Milione (Burla, et al., 2007)'
_diffrn_ambient_temperature 123
_diffrn_detector_area_resol_mean 7.314
_diffrn_measured_fraction_theta_full 0.997
_diffrn_measured_fraction_theta_max 0.997
_diffrn_measurement_device_type 'Rigaku Saturn70'
_diffrn_measurement_method \w
_diffrn_radiation_type 'Mo K\a'
_diffrn_radiation_wavelength 0.71075
_diffrn_reflns_av_R_equivalents 0.0547
_diffrn_reflns_Laue_measured_fraction_full 0.000
_diffrn_reflns_Laue_measured_fraction_max 0.000
_diffrn_reflns_limit_h_max 12
_diffrn_reflns_limit_h_min -12
_diffrn_reflns_limit_k_max 15
_diffrn_reflns_limit_k_min -14
_diffrn_reflns_limit_l_max 27
_diffrn_reflns_limit_l_min -25
_diffrn_reflns_number 16066
_diffrn_reflns_point_group_measured_fraction_full 0.000
_diffrn_reflns_point_group_measured_fraction_max 0.000
_diffrn_reflns_theta_full 27.500
_diffrn_reflns_theta_max 27.500
_diffrn_reflns_theta_min 3.387
_diffrn_standards_number 0
_exptl_absorpt_coefficient_mu 0.478
_exptl_absorpt_correction_T_max 0.976
_exptl_absorpt_correction_T_min 0.826
_exptl_absorpt_correction_type multi-scan
_exptl_absorpt_process_details 'REQAB (Rigaku, 1998)'
_exptl_crystal_colour colorless
_exptl_crystal_density_diffrn 1.248
_exptl_crystal_density_method 'not measured'
_exptl_crystal_description block
_exptl_crystal_F_000 916.00
_exptl_crystal_size_max 0.060
_exptl_crystal_size_mid 0.060
_exptl_crystal_size_min 0.050
_refine_diff_density_max 1.51
_refine_diff_density_min -0.63
_refine_ls_extinction_method none
_refine_ls_goodness_of_fit_ref 1.050
_refine_ls_hydrogen_treatment mixed
_refine_ls_number_parameters 245
_refine_ls_number_reflns 5262
_refine_ls_number_restraints 0
_refine_ls_R_factor_all 0.0740
_refine_ls_R_factor_gt 0.0498
_refine_ls_shift/su_max 0.000
_refine_ls_structure_factor_coef Fsqd
_refine_ls_weighting_details 'w = 1/[\s^2^(Fo^2^)+(0.0583P)^2^+0.0000P] where P=(Fo^2^+2Fc^2^)/3'
_refine_ls_weighting_scheme calc
_refine_ls_wR_factor_gt 0.1050
_refine_ls_wR_factor_ref 0.1175
_reflns_number_gt 3846
_reflns_number_total 5262
_reflns_threshold_expression F^2^>2.0\s(F^2^)
_cod_data_source_file ja8b00812_si_002.cif
_cod_data_source_block Ru(Si)4(H)2(CNC6H3iPr2)2
_cod_original_cell_volume 2295.7(8)
_cod_database_code 4127205

loop_
_symmetry_equiv_pos_site_id
_space_group_symop_operation_xyz
1 +X,+Y,+Z
2 1/2-X,1/2+Y,1/2-Z
3 -X,-Y,-Z
4 1/2+X,1/2-Y,1/2+Z

loop_
_atom_site_label
_atom_site_type_symbol
_atom_site_fract_x
_atom_site_fract_y
_atom_site_fract_z
_atom_site_U_iso_or_equiv
_atom_site_adp_type
_atom_site_occupancy
_atom_site_site_symmetry_multiplicity
_atom_site_calc_flag
_atom_site_refinement_flags
Ru1 Ru 0.5 0.0 0.0 0.01168(11) Uani 1 2 d .
Si1 Si 0.32236(9) 0.04443(8) -0.08768(4) 0.01508(19) Uani 1 4 d .
Si2 Si 0.57017(9) 0.19912(7) -0.03215(4) 0.01405(19) Uani 1 4 d .
N1 N 0.2875(3) 0.1098(2) 0.09796(11) 0.0139(5) Uani 1 4 d .
C1 C 0.3681(3) 0.0696(3) 0.06250(14) 0.0143(6) Uani 1 4 d .
C2 C 0.1801(3) 0.1621(3) 0.13394(14) 0.0142(6) Uani 1 4 d .
C3 C 0.1098(3) 0.2570(3) 0.10733(14) 0.0161(6) Uani 1 4 d .
C4 C -0.0006(3) 0.3045(3) 0.14253(15) 0.0204(7) Uani 1 4 d .
C5 C -0.0361(4) 0.2603(3) 0.20200(16) 0.0256(8) Uani 1 4 d .
C6 C 0.0384(4) 0.1694(3) 0.22806(16) 0.0240(8) Uani 1 4 d .
C7 C 0.1487(3) 0.1171(3) 0.19465(14) 0.0156(6) Uani 1 4 d .
C8 C 0.1533(3) 0.3107(3) 0.04454(14) 0.0187(7) Uani 1 4 d .
C9 C 0.0277(4) 0.3260(4) -0.00110(16) 0.0326(9) Uani 1 4 d .
C10 C 0.2287(4) 0.4244(3) 0.05712(17) 0.0298(8) Uani 1 4 d .
C11 C 0.2338(3) 0.0210(3) 0.22491(15) 0.0193(7) Uani 1 4 d .
C12 C 0.1412(4) -0.0774(3) 0.24837(18) 0.0321(9) Uani 1 4 d .
C13 C 0.3258(4) 0.0701(3) 0.27900(16) 0.0299(8) Uani 1 4 d .
C14 C 0.4270(3) 0.2722(3) -0.08092(14) 0.0157(6) Uani 1 4 d .
C15 C 0.4266(3) 0.3905(3) -0.09423(15) 0.0201(7) Uani 1 4 d .
C16 C 0.3249(4) 0.4382(3) -0.13427(15) 0.0227(7) Uani 1 4 d .
C17 C 0.2219(4) 0.3684(3) -0.16241(15) 0.0248(8) Uani 1 4 d .
C18 C 0.2208(3) 0.2517(3) -0.14951(15) 0.0220(7) Uani 1 4 d .
C19 C 0.3219(3) 0.2023(3) -0.10825(14) 0.0172(7) Uani 1 4 d .
C20 C 0.7298(3) 0.2007(3) -0.08600(16) 0.0218(7) Uani 1 4 d .
C21 C 0.6116(4) 0.2961(3) 0.03833(15) 0.0222(7) Uani 1 4 d .
C22 C 0.3565(4) -0.0340(3) -0.16474(15) 0.0255(8) Uani 1 4 d .
C23 C 0.1332(3) 0.0098(3) -0.06575(15) 0.0213(7) Uani 1 4 d .
H1 H 0.371(3) -0.073(3) -0.0293(14) 0.016(8) Uiso 1 4 d .
H4 H -0.05213 0.36788 0.12566 0.0245 Uiso 1 4 calc R
H5 H -0.11261 0.29297 0.22507 0.0307 Uiso 1 4 calc R
H6 H 0.01416 0.14192 0.26938 0.0288 Uiso 1 4 calc R
H8 H 0.22258 0.25783 0.02366 0.0224 Uiso 1 4 calc R
H9A H 0.0604 0.36067 -0.04109 0.0391 Uiso 1 4 calc R
H9B H -0.04305 0.37606 0.0187 0.0391 Uiso 1 4 calc R
H9C H -0.01502 0.25103 -0.01022 0.0391 Uiso 1 4 calc R
H10A H 0.24589 0.46342 0.01636 0.0358 Uiso 1 4 calc R
H10B H 0.31935 0.40988 0.07885 0.0358 Uiso 1 4 calc R
H10C H 0.16912 0.47294 0.08423 0.0358 Uiso 1 4 calc R
H11 H 0.2988 -0.01025 0.19155 0.0231 Uiso 1 4 calc R
H12A H 0.08937 -0.11079 0.21206 0.0386 Uiso 1 4 calc R
H12B H 0.07352 -0.04844 0.27988 0.0386 Uiso 1 4 calc R
H12C H 0.20118 -0.13633 0.26825 0.0386 Uiso 1 4 calc R
H13A H 0.26544 0.11016 0.30978 0.0359 Uiso 1 4 calc R
H13B H 0.39476 0.12414 0.26118 0.0359 Uiso 1 4 calc R
H13C H 0.37625 0.00753 0.30068 0.0359 Uiso 1 4 calc R
H15 H 0.49712 0.43832 -0.07548 0.0241 Uiso 1 4 calc R
H16 H 0.32534 0.51835 -0.14254 0.0273 Uiso 1 4 calc R
H17 H 0.1527 0.40066 -0.19034 0.0298 Uiso 1 4 calc R
H18 H 0.15055 0.20447 -0.16891 0.0264 Uiso 1 4 calc R
H20A H 0.76973 0.27824 -0.08727 0.0262 Uiso 1 4 calc R
H20B H 0.70129 0.17739 -0.12929 0.0262 Uiso 1 4 calc R
H20C H 0.80132 0.14714 -0.06943 0.0262 Uiso 1 4 calc R
H21A H 0.55454 0.27279 0.07515 0.0267 Uiso 1 4 calc R
H21B H 0.58904 0.37566 0.02697 0.0267 Uiso 1 4 calc R
H21C H 0.71251 0.29004 0.04931 0.0267 Uiso 1 4 calc R
H22A H 0.29607 -0.00215 -0.19871 0.0306 Uiso 1 4 calc R
H22B H 0.33482 -0.11564 -0.15918 0.0306 Uiso 1 4 calc R
H22C H 0.45635 -0.02517 -0.17648 0.0306 Uiso 1 4 calc R
H23A H 0.11163 0.04339 -0.02392 0.0255 Uiso 1 4 calc R
H23B H 0.12103 -0.0736 -0.06377 0.0255 Uiso 1 4 calc R
H23C H 0.06875 0.04171 -0.09817 0.0255 Uiso 1 4 calc R

loop_
_atom_site_aniso_label
_atom_site_aniso_U_11
_atom_site_aniso_U_22
_atom_site_aniso_U_33
_atom_site_aniso_U_12
_atom_site_aniso_U_13
_atom_site_aniso_U_23
Ru1 0.01288(17) 0.01168(19) 0.01050(18) -0.00037(14) 0.00178(12) -0.00055(14)
Si1 0.0150(4) 0.0166(5) 0.0137(4) -0.0022(4) -0.0004(3) -0.0004(4)
Si2 0.0163(4) 0.0126(5) 0.0133(4) -0.0017(3) 0.0009(3) 0.0002(3)
N1 0.0171(13) 0.0149(14) 0.0097(12) 0.0007(11) 0.0038(10) 0.0007(10)
C1 0.0152(14) 0.0116(16) 0.0160(15) -0.0017(12) -0.0035(12) 0.0004(13)
C2 0.0136(14) 0.0155(17) 0.0136(15) -0.0009(12) 0.0020(11) -0.0050(13)
C3 0.0164(15) 0.0148(17) 0.0170(16) -0.0004(13) 0.0016(12) 0.0003(13)
C4 0.0205(16) 0.0193(18) 0.0214(17) 0.0022(14) 0.0044(13) 0.0006(14)
C5 0.0237(17) 0.029(2) 0.0241(18) 0.0060(15) 0.0100(14) -0.0035(16)
C6 0.0279(18) 0.024(2) 0.0202(18) 0.0001(15) 0.0124(14) 0.0012(15)
C7 0.0176(15) 0.0176(17) 0.0116(15) -0.0044(13) 0.0029(11) -0.0024(13)
C8 0.0203(16) 0.0206(19) 0.0152(16) 0.0037(14) 0.0058(12) 0.0014(13)
C9 0.040(2) 0.036(2) 0.0219(19) -0.0013(18) -0.0078(16) 0.0034(16)
C10 0.036(2) 0.031(2) 0.0229(18) -0.0109(17) 0.0051(15) 0.0056(16)
C11 0.0244(17) 0.0185(19) 0.0149(16) 0.0006(13) 0.0037(13) 0.0002(13)
C12 0.039(2) 0.020(2) 0.037(2) 0.0008(17) 0.0103(17) 0.0050(17)
C13 0.038(2) 0.030(2) 0.0216(19) 0.0067(17) -0.0062(15) -0.0029(16)
C14 0.0153(14) 0.0193(18) 0.0127(15) -0.0003(13) 0.0026(11) -0.0003(13)
C15 0.0237(17) 0.0185(18) 0.0182(16) -0.0016(14) 0.0044(13) -0.0004(14)
C16 0.0283(18) 0.0200(19) 0.0200(17) 0.0058(15) 0.0065(14) 0.0060(14)
C17 0.0240(17) 0.031(2) 0.0193(17) 0.0082(16) 0.0010(13) 0.0104(15)
C18 0.0199(16) 0.0240(19) 0.0220(17) -0.0016(14) -0.0032(13) 0.0040(15)
C19 0.0158(15) 0.0215(18) 0.0143(16) 0.0032(13) 0.0034(12) 0.0002(13)
C20 0.0202(16) 0.0210(19) 0.0244(18) -0.0054(14) 0.0031(13) 0.0036(14)
C21 0.0280(18) 0.0147(18) 0.0240(18) -0.0021(14) 0.0005(14) -0.0024(14)
C22 0.0261(18) 0.031(2) 0.0191(17) -0.0011(15) -0.0012(14) -0.0043(15)
C23 0.0150(15) 0.028(2) 0.0204(17) -0.0049(14) -0.0006(12) 0.0048(15)

loop_
_atom_type_symbol
_atom_type_description
_atom_type_scat_dispersion_real
_atom_type_scat_dispersion_imag
_atom_type_scat_source
C C 0.0033 0.0016
;
International Tables for Crystallography
(Vol. C, Tables 4.2.6.8 and 6.1.1.4)
;
H H 0.0000 0.0000
;
International Tables for Crystallography
(Vol. C, Table 6.1.1.4)
;
N N 0.0061 0.0033
;
International Tables for Crystallography
(Vol. C, Tables 4.2.6.8 and 6.1.1.4)
;
Ru Ru -1.2594 0.8363
;
International Tables for Crystallography
(Vol. C, Tables 4.2.6.8 and 6.1.1.4)
;
Si Si 0.0817 0.0704
;
International Tables for Crystallography
(Vol. C, Tables 4.2.6.8 and 6.1.1.4)
;

loop_
_geom_angle_atom_site_label_1
_geom_angle_atom_site_label_2
_geom_angle_atom_site_label_3
_geom_angle
_geom_angle_publ_flag
_geom_angle_site_symmetry_1
_geom_angle_site_symmetry_3
Si1 Ru1 Si1 180.00(4) yes . 3_655
Si1 Ru1 Si2 77.92(3) yes . .
Si1 Ru1 Si2 102.08(3) yes . 3_655
Si1 Ru1 C1 88.74(9) yes . .
Si1 Ru1 C1 91.26(9) yes . 3_655
Si1 Ru1 Si2 102.08(3) yes 3_655 .
Si1 Ru1 Si2 77.92(3) yes 3_655 3_655
Si1 Ru1 C1 91.26(9) yes 3_655 .
Si1 Ru1 C1 88.74(9) yes 3_655 3_655
Si2 Ru1 Si2 180.00(4) yes . 3_655
Si2 Ru1 C1 88.02(9) yes . .
Si2 Ru1 C1 91.98(9) yes . 3_655
Si2 Ru1 C1 91.98(9) yes 3_655 .
Si2 Ru1 C1 88.02(9) yes 3_655 3_655
C1 Ru1 C1 180.00(17) yes . 3_655
Ru1 Si1 C19 111.41(10) yes . .
Ru1 Si1 C22 113.85(11) yes . .
Ru1 Si1 C23 113.74(10) yes . .
C19 Si1 C22 106.20(15) yes . .
C19 Si1 C23 105.21(14) yes . .
C22 Si1 C23 105.74(15) yes . .
Ru1 Si2 C14 111.91(10) yes . .
Ru1 Si2 C20 112.46(11) yes . .
Ru1 Si2 C21 113.42(10) yes . .
C14 Si2 C20 104.14(14) yes . .
C14 Si2 C21 107.02(14) yes . .
C20 Si2 C21 107.29(15) yes . .
C1 N1 C2 172.8(3) yes . .
Ru1 C1 N1 178.0(3) yes . .
N1 C2 C3 118.1(3) yes . .
N1 C2 C7 118.5(3) yes . .
C3 C2 C7 123.4(3) yes . .
C2 C3 C4 117.2(3) yes . .
C2 C3 C8 122.6(3) yes . .
C4 C3 C8 120.1(3) yes . .
C3 C4 C5 120.7(3) yes . .
C4 C5 C6 120.9(3) yes . .
C5 C6 C7 121.1(3) yes . .
C2 C7 C6 116.8(3) yes . .
C2 C7 C11 122.6(3) yes . .
C6 C7 C11 120.6(3) yes . .
C3 C8 C9 112.1(3) yes . .
C3 C8 C10 109.8(3) yes . .
C9 C8 C10 111.4(3) yes . .
C7 C11 C12 112.8(3) yes . .
C7 C11 C13 109.2(3) yes . .
C12 C11 C13 111.5(3) yes . .
Si2 C14 C15 123.3(2) yes . .
Si2 C14 C19 117.3(2) yes . .
C15 C14 C19 119.3(3) yes . .
C14 C15 C16 120.9(3) yes . .
C15 C16 C17 119.9(3) yes . .
C16 C17 C18 119.8(3) yes . .
C17 C18 C19 121.1(3) yes . .
Si1 C19 C14 118.2(2) yes . .
Si1 C19 C18 122.7(2) yes . .
C14 C19 C18 119.1(3) yes . .
Si1 Ru1 H1 48.2(11) no . .
Si1 Ru1 H1 131.8(11) no . 3_655
Si1 Ru1 H1 131.8(11) no 3_655 .
Si1 Ru1 H1 48.2(11) no 3_655 3_655
Si2 Ru1 H1 126.2(11) no . .
Si2 Ru1 H1 53.8(11) no . 3_655
Si2 Ru1 H1 53.8(11) no 3_655 .
Si2 Ru1 H1 126.2(11) no 3_655 3_655
C1 Ru1 H1 89.5(11) no . .
C1 Ru1 H1 90.5(11) no . 3_655
C1 Ru1 H1 90.5(11) no 3_655 .
C1 Ru1 H1 89.5(11) no 3_655 3_655
H1 Ru1 H1 180(2) no . 3_655
Ru1 Si1 H1 39.3(9) no . .
C19 Si1 H1 148.5(9) no . .
C22 Si1 H1 99.1(9) no . .
C23 Si1 H1 85.1(9) no . .
C3 C4 H4 119.655 no . .
C5 C4 H4 119.672 no . .
C4 C5 H5 119.567 no . .
C6 C5 H5 119.568 no . .
C5 C6 H6 119.473 no . .
C7 C6 H6 119.461 no . .
C3 C8 H8 107.803 no . .
C9 C8 H8 107.804 no . .
C10 C8 H8 107.805 no . .
C8 C9 H9A 109.472 no . .
C8 C9 H9B 109.475 no . .
C8 C9 H9C 109.472 no . .
H9A C9 H9B 109.469 no . .
H9A C9 H9C 109.473 no . .
H9B C9 H9C 109.465 no . .
C8 C10 H10A 109.469 no . .
C8 C10 H10B 109.472 no . .
C8 C10 H10C 109.469 no . .
H10A C10 H10B 109.471 no . .
H10A C10 H10C 109.474 no . .
H10B C10 H10C 109.473 no . .
C7 C11 H11 107.725 no . .
C12 C11 H11 107.714 no . .
C13 C11 H11 107.712 no . .
C11 C12 H12A 109.475 no . .
C11 C12 H12B 109.470 no . .
C11 C12 H12C 109.474 no . .
H12A C12 H12B 109.471 no . .
H12A C12 H12C 109.468 no . .
H12B C12 H12C 109.470 no . .
C11 C13 H13A 109.473 no . .
C11 C13 H13B 109.474 no . .
C11 C13 H13C 109.476 no . .
H13A C13 H13B 109.466 no . .
H13A C13 H13C 109.468 no . .
H13B C13 H13C 109.469 no . .
C14 C15 H15 119.531 no . .
C16 C15 H15 119.545 no . .
C15 C16 H16 120.073 no . .
C17 C16 H16 120.073 no . .
C16 C17 H17 120.107 no . .
C18 C17 H17 120.104 no . .
C17 C18 H18 119.468 no . .
C19 C18 H18 119.476 no . .
Si2 C20 H20A 109.476 no . .
Si2 C20 H20B 109.466 no . .
Si2 C20 H20C 109.469 no . .
H20A C20 H20B 109.471 no . .
H20A C20 H20C 109.470 no . .
H20B C20 H20C 109.474 no . .
Si2 C21 H21A 109.475 no . .
Si2 C21 H21B 109.462 no . .
Si2 C21 H21C 109.464 no . .
H21A C21 H21B 109.476 no . .
H21A C21 H21C 109.475 no . .
H21B C21 H21C 109.475 no . .
Si1 C22 H22A 109.474 no . .
Si1 C22 H22B 109.473 no . .
Si1 C22 H22C 109.470 no . .
H22A C22 H22B 109.466 no . .
H22A C22 H22C 109.470 no . .
H22B C22 H22C 109.474 no . .
Si1 C23 H23A 109.469 no . .
Si1 C23 H23B 109.470 no . .
Si1 C23 H23C 109.475 no . .
H23A C23 H23B 109.474 no . .
H23A C23 H23C 109.471 no . .
H23B C23 H23C 109.469 no . .
Ru1 H1 Si1 92.5(15) no . .

loop_
_geom_bond_atom_site_label_1
_geom_bond_atom_site_label_2
_geom_bond_distance
_geom_bond_publ_flag
_geom_bond_site_symmetry_2
Ru1 Si1 2.5270(9) yes .
Ru1 Si1 2.5270(9) yes 3_655
Ru1 Si2 2.5063(9) yes .
Ru1 Si2 2.5063(9) yes 3_655
Ru1 C1 1.983(3) yes .
Ru1 C1 1.983(3) yes 3_655
Si1 C19 1.890(3) yes .
Si1 C22 1.881(3) yes .
Si1 C23 1.888(3) yes .
Si2 C14 1.889(3) yes .
Si2 C20 1.885(3) yes .
Si2 C21 1.895(3) yes .
N1 C1 1.163(4) yes .
N1 C2 1.405(4) yes .
C2 C3 1.403(4) yes .
C2 C7 1.406(4) yes .
C3 C4 1.393(4) yes .
C3 C8 1.513(4) yes .
C4 C5 1.388(5) yes .
C5 C6 1.381(5) yes .
C6 C7 1.396(5) yes .
C7 C11 1.514(4) yes .
C8 C9 1.526(5) yes .
C8 C10 1.526(5) yes .
C11 C12 1.525(5) yes .
C11 C13 1.531(5) yes .
C14 C15 1.407(5) yes .
C14 C19 1.401(4) yes .
C15 C16 1.384(5) yes .
C16 C17 1.394(5) yes .
C17 C18 1.386(5) yes .
C18 C19 1.404(4) yes .
Ru1 H1 1.60(3) no .
Ru1 H1 1.60(3) no 3_655
Si1 H1 1.89(3) no .
C4 H4 0.950 no .
C5 H5 0.950 no .
C6 H6 0.950 no .
C8 H8 1.000 no .
C9 H9A 0.980 no .
C9 H9B 0.980 no .
C9 H9C 0.980 no .
C10 H10A 0.980 no .
C10 H10B 0.980 no .
C10 H10C 0.980 no .
C11 H11 1.000 no .
C12 H12A 0.980 no .
C12 H12B 0.980 no .
C12 H12C 0.980 no .
C13 H13A 0.980 no .
C13 H13B 0.980 no .
C13 H13C 0.980 no .
C15 H15 0.950 no .
C16 H16 0.950 no .
C17 H17 0.950 no .
C18 H18 0.950 no .
C20 H20A 0.980 no .
C20 H20B 0.980 no .
C20 H20C 0.980 no .
C21 H21A 0.980 no .
C21 H21B 0.980 no .
C21 H21C 0.980 no .
C22 H22A 0.980 no .
C22 H22B 0.980 no .
C22 H22C 0.980 no .
C23 H23A 0.980 no .
C23 H23B 0.980 no .
C23 H23C 0.980 no .

loop_
_geom_contact_atom_site_label_1
_geom_contact_atom_site_label_2
_geom_contact_distance
_geom_contact_publ_flag
_geom_contact_site_symmetry_2
Ru1 N1 3.146(2) no 3_655
N1 C8 2.882(4) no .
N1 C11 2.895(4) no .
C1 C3 3.408(4) no .
C1 C7 3.505(4) no .
C1 C8 3.482(5) no .
C1 C20 3.320(5) no 3_655
C1 C21 3.537(5) no .
C1 C22 3.376(4) no 3_655
C1 C23 3.534(4) no .
C2 C5 2.743(5) no .
C2 C10 3.484(5) no .
C2 C13 3.488(5) no .
C3 C6 2.808(5) no .
C4 C7 2.814(5) no .
C4 C9 3.025(5) no .
C4 C10 3.140(5) no .
C6 C12 3.064(5) no .
C6 C13 3.127(5) no .
C14 C17 2.801(4) no .
C15 C18 2.772(5) no .
C15 C21 3.443(5) no .
C16 C19 2.803(5) no .
C18 C22 3.583(5) no .
C18 C23 3.423(5) no .
Ru1 H21A 3.5816 no .
Ru1 H21A 3.5816 no 3_655
Si1 H8 3.5374 no .
Si1 H18 2.9908 no .
Si2 H8 3.5525 no .
Si2 H15 3.0097 no .
N1 H1 3.50(3) no .
N1 H1 3.56(3) no 3_655
N1 H8 2.3975 no .
N1 H10B 3.5334 no .
N1 H11 2.4062 no .
N1 H13B 3.5540 no .
N1 H20B 3.4123 no 3_655
N1 H20C 3.1652 no 3_655
N1 H21A 3.1925 no .
N1 H22C 3.0726 no 3_655
N1 H23A 3.1262 no .
C1 H8 2.7088 no .
C1 H11 2.9304 no .
C1 H20B 3.2676 no 3_655
C1 H20C 2.9931 no 3_655
C1 H21A 2.9599 no .
C1 H22B 3.4833 no 3_655
C1 H22C 2.9365 no 3_655
C1 H23A 3.0230 no .
C2 H4 3.2510 no .
C2 H6 3.2515 no .
C2 H8 2.5933 no .
C2 H10B 3.3773 no .
C2 H11 2.5922 no .
C2 H13B 3.3590 no .
C3 H5 3.2701 no .
C3 H9A 3.3572 no .
C3 H9B 2.7188 no .
C3 H9C 2.7166 no .
C3 H10A 3.3286 no .
C3 H10B 2.7291 no .
C3 H10C 2.6234 no .
C4 H6 3.2605 no .
C4 H8 3.3114 no .
C4 H9B 2.7447 no .
C4 H9C 3.2536 no .
C4 H10B 3.5261 no .
C4 H10C 2.8149 no .
C6 H4 3.2608 no .
C6 H11 3.3196 no .
C6 H12A 3.3179 no .
C6 H12B 2.7789 no .
C6 H13A 2.8148 no .
C6 H13B 3.4661 no .
C7 H5 3.2704 no .
C7 H12A 2.7393 no .
C7 H12B 2.7228 no .
C7 H12C 3.3653 no .
C7 H13A 2.6395 no .
C7 H13B 2.6974 no .
C7 H13C 3.3279 no .
C8 H4 2.6673 no .
C8 H23A 3.4494 no .
C9 H4 2.8011 no .
C9 H10A 2.6308 no .
C9 H10B 3.3531 no .
C9 H10C 2.8031 no .
C9 H23A 3.4217 no .
C10 H4 3.0895 no .
C10 H9A 2.6894 no .
C10 H9B 2.7377 no .
C10 H9C 3.3609 no .
C10 H21A 3.5620 no .
C10 H21B 3.5061 no .
C11 H6 2.6766 no .
C11 H20B 3.1196 no 3_655
C11 H22C 3.0982 no 3_655
C12 H6 2.8585 no .
C12 H13A 2.7889 no .
C12 H13B 3.3611 no .
C12 H13C 2.6555 no .
C12 H20B 3.1311 no 3_655
C13 H6 3.0606 no .
C13 H12A 3.3660 no .
C13 H12B 2.7514 no .
C13 H12C 2.6869 no .
C13 H22C 3.0232 no 3_655
C14 H8 2.9280 no .
C14 H10A 3.4729 no .
C14 H16 3.2847 no .
C14 H18 3.2751 no .
C14 H20A 3.2360 no .
C14 H20B 2.9947 no .
C14 H21A 3.4675 no .
C14 H21B 2.9702 no .
C15 H8 3.4962 no .
C15 H10A 3.0030 no .
C15 H17 3.2621 no .
C15 H20A 3.4917 no .
C15 H21B 2.9551 no .
C16 H9A 3.3006 no .
C16 H10A 3.2524 no .
C16 H18 3.2607 no .
C17 H9A 2.9674 no .
C17 H15 3.2601 no .
C18 H9A 3.0130 no .
C18 H16 3.2631 no .
C18 H22A 3.2135 no .
C18 H23C 3.0364 no .
C19 H8 2.9876 no .
C19 H9A 3.3913 no .
C19 H15 3.2789 no .
C19 H17 3.2851 no .
C19 H22A 3.0501 no .
C19 H22C 3.2702 no .
C19 H23A 3.2422 no .
C19 H23C 3.0413 no .
C20 H1 2.99(3) no 3_655
C20 H11 3.1389 no 3_655
C20 H12A 3.3171 no 3_655
C20 H15 3.5412 no .
C20 H21B 3.3964 no .
C20 H21C 3.0182 no .
C21 H1 2.61(3) no 3_655
C21 H10B 3.1776 no .
C21 H15 3.0870 no .
C21 H20A 3.0344 no .
C21 H20C 3.3675 no .
C21 H22B 3.3222 no 3_655
C22 H11 3.3417 no 3_655
C22 H13B 3.2754 no 3_655
C22 H18 3.3916 no .
C22 H21A 3.4539 no 3_655
C22 H23B 3.1074 no .
C22 H23C 3.1820 no .
C23 H8 3.5403 no .
C23 H9C 3.3505 no .
C23 H18 3.1343 no .
C23 H20C 3.4176 no 3_655
C23 H22A 3.1864 no .
C23 H22B 3.1006 no .
H1 H20C 2.7745 no 3_655
H1 H21A 2.6159 no 3_655
H1 H21B 3.5488 no 3_655
H1 H21C 2.6826 no 3_655
H1 H22B 2.7768 no .
H1 H22C 3.2310 no .
H1 H23A 2.8002 no .
H1 H23B 2.4606 no .
H1 H23C 3.4532 no .
H4 H5 2.3276 no .
H4 H9B 2.2389 no .
H4 H9C 3.1702 no .
H4 H10C 2.5739 no .
H5 H6 2.3172 no .
H6 H12A 3.2596 no .
H6 H12B 2.2984 no .
H6 H13A 2.5365 no .
H6 H13B 3.5995 no .
H8 H9A 2.3613 no .
H8 H9B 2.8597 no .
H8 H9C 2.3458 no .
H8 H10A 2.4113 no .
H8 H10B 2.2996 no .
H8 H10C 2.8549 no .
H8 H21A 3.3069 no .
H8 H23A 2.8836 no .
H9A H10A 2.4298 no .
H9A H10B 3.5331 no .
H9A H10C 3.0952 no .
H9A H17 3.2765 no .
H9A H18 3.3466 no .
H9B H10A 2.9089 no .
H9B H10C 2.6669 no .
H9C H10A 3.5311 no .
H9C H23A 2.7147 no .
H9C H23C 3.1580 no .
H10A H15 3.0726 no .
H10A H16 3.4679 no .
H10A H21B 3.3988 no .
H10B H21A 2.7346 no .
H10B H21B 2.7995 no .
H11 H12A 2.3382 no .
H11 H12B 2.8582 no .
H11 H12C 2.3654 no .
H11 H13A 2.8602 no .
H11 H13B 2.3173 no .
H11 H13C 2.3981 no .
H11 H20B 2.3425 no 3_655
H11 H20C 3.1484 no 3_655
H11 H22C 2.3682 no 3_655
H12A H13C 3.5461 no .
H12A H20A 3.5241 no 3_655
H12A H20B 2.7451 no 3_655
H12A H20C 3.1881 no 3_655
H12B H13A 2.6581 no .
H12B H13C 2.9568 no .
H12C H13A 3.0605 no .
H12C H13B 3.5459 no .
H12C H13C 2.4453 no .
H12C H20B 3.0887 no 3_655
H13B H22A 3.5035 no 3_655
H13B H22B 3.3357 no 3_655
H13B H22C 2.5431 no 3_655
H13C H22C 3.0534 no 3_655
H15 H16 2.3290 no .
H15 H20A 3.1869 no .
H15 H21B 2.4166 no .
H16 H17 2.3464 no .
H17 H18 2.3303 no .
H18 H22A 2.8428 no .
H18 H23A 3.5848 no .
H18 H23C 2.5286 no .
H20A H21B 3.1535 no .
H20A H21C 2.9110 no .
H20B H22C 3.4420 no .
H20C H21C 3.1078 no .
H20C H23A 3.0638 no 3_655
H20C H23B 2.9977 no 3_655
H21A H22B 2.7385 no 3_655
H21A H22C 3.5812 no 3_655
H21C H22B 3.1007 no 3_655
H21C H23B 2.9853 no 3_655
H22A H23B 3.3808 no .
H22A H23C 3.0544 no .
H22B H23B 2.8865 no .
H22B H23C 3.3653 no .
C2 H12C 3.3035 no 2_555
C2 H23B 3.3492 no 3_555
C2 H23C 3.4183 no 3_555
C3 H12C 3.3784 no 2_555
C3 H13C 3.4974 no 2_555
C3 H23B 3.1791 no 3_555
C4 H12C 3.4417 no 2_555
C4 H13C 2.8914 no 2_555
C4 H21C 3.3261 no 1_455
C4 H23B 3.3491 no 3_555
C5 H12C 3.4324 no 2_555
C5 H13C 3.2528 no 2_555
C5 H22B 3.3969 no 3_555
C6 H12C 3.3409 no 2_555
C7 H12C 3.2936 no 2_555
C7 H23C 3.4109 no 3_555
C9 H9B 3.4955 no 3_565
C9 H10A 3.5732 no 3_565
C9 H10C 3.4506 no 3_565
C9 H20A 3.0665 no 1_455
C9 H20C 3.3007 no 1_455
C9 H21C 3.1871 no 1_455
C9 H23B 3.5330 no 3_555
C10 H9B 3.3078 no 3_565
C10 H13A 3.5244 no 2_555
C10 H13C 3.2839 no 2_555
C10 H15 3.0622 no 3_665
C10 H20A 3.5227 no 3_665
C10 H21B 3.3931 no 3_665
C12 H13B 3.5004 no 2_545
C12 H18 3.5285 no 3_555
C13 H10C 3.0738 no 2_545
C13 H12C 3.5696 no 2_555
C13 H17 3.1614 no 4_555
C13 H20A 3.3511 no 4_455
C14 H6 3.3905 no 4_554
C15 H6 2.9961 no 4_554
C15 H10B 3.3530 no 3_665
C15 H12B 3.5037 no 4_554
C15 H21B 3.0705 no 3_665
C16 H4 3.4295 no 3_565
C16 H6 2.8561 no 4_554
C16 H12B 3.2279 no 4_554
C16 H21B 3.2194 no 3_665
C17 H4 3.5521 no 3_565
C17 H5 3.3984 no 4_554
C17 H6 3.1131 no 4_554
C17 H13B 3.4642 no 4_454
C17 H22A 3.2737 no 2_554
C18 H5 3.1083 no 4_554
C18 H6 3.4817 no 4_554
C18 H12A 3.5923 no 3_555
C19 H5 3.5414 no 4_554
C20 H9C 2.9302 no 1_655
C20 H13A 3.1187 no 4_554
C21 H9B 3.4145 no 1_655
C21 H10A 3.3150 no 3_665
C21 H15 3.3533 no 3_665
C21 H16 3.1229 no 3_665
C22 H17 3.1225 no 2_544
C23 H20C 3.5149 no 1_455
C23 H23A 3.0467 no 3_555
H4 C16 3.4295 no 3_565
H4 C17 3.5521 no 3_565
H4 H13C 2.7806 no 2_555
H4 H16 2.9206 no 3_565
H4 H17 3.1656 no 3_565
H4 H21C 2.8708 no 1_455
H5 C17 3.3984 no 4_455
H5 C18 3.1083 no 4_455
H5 C19 3.5414 no 4_455
H5 H13C 3.3950 no 2_555
H5 H16 3.4327 no 3_565
H5 H18 3.1562 no 4_455
H5 H22A 3.0398 no 4_455
H5 H22B 3.2428 no 3_555
H5 H22C 3.4582 no 4_455
H6 C14 3.3905 no 4_455
H6 C15 2.9961 no 4_455
H6 C16 2.8561 no 4_455
H6 C17 3.1131 no 4_455
H6 C18 3.4817 no 4_455
H6 H15 3.3784 no 4_455
H6 H16 3.1766 no 4_455
H6 H17 3.5507 no 4_455
H6 H20B 3.4609 no 4_455
H9A H9B 3.1085 no 3_565
H9A H10A 3.5819 no 3_565
H9A H10C 3.0379 no 3_565
H9A H20A 3.0540 no 1_455
H9A H20C 3.5342 no 1_455
H9B C9 3.4955 no 3_565
H9B C10 3.3078 no 3_565
H9B C21 3.4145 no 1_455
H9B H9A 3.1085 no 3_565
H9B H9B 3.1026 no 3_565
H9B H10A 2.7703 no 3_565
H9B H10C 3.0165 no 3_565
H9B H20A 3.0434 no 1_455
H9B H20C 3.5531 no 1_455
H9B H21B 3.4741 no 1_455
H9B H21C 2.5972 no 1_455
H9C C20 2.9302 no 1_455
H9C H20A 2.6009 no 1_455
H9C H20C 2.4423 no 1_455
H9C H21C 2.8977 no 1_455
H9C H23B 2.7725 no 3_555
H10A C9 3.5732 no 3_565
H10A C21 3.3150 no 3_665
H10A H9A 3.5819 no 3_565
H10A H9B 2.7703 no 3_565
H10A H15 2.9438 no 3_665
H10A H20A 3.3595 no 3_665
H10A H21B 2.6037 no 3_665
H10A H21C 3.2096 no 3_665
H10B C15 3.3530 no 3_665
H10B H12B 3.1505 no 2_555
H10B H12C 3.2466 no 2_555
H10B H13A 3.3953 no 2_555
H10B H13C 3.3310 no 2_555
H10B H15 2.4761 no 3_665
H10B H21B 3.4509 no 3_665
H10C C9 3.4506 no 3_565
H10C C13 3.0738 no 2_555
H10C H9A 3.0379 no 3_565
H10C H9B 3.0165 no 3_565
H10C H12C 3.5445 no 2_555
H10C H13A 2.7970 no 2_555
H10C H13C 2.4782 no 2_555
H10C H15 3.3185 no 3_665
H10C H20A 2.9575 no 3_665
H12A C18 3.5923 no 3_555
H12A H13A 3.5594 no 2_545
H12A H13B 3.1431 no 2_545
H12A H18 2.6632 no 3_555
H12A H23C 2.9125 no 3_555
H12B C15 3.5037 no 4_455
H12B C16 3.2279 no 4_455
H12B H10B 3.1505 no 2_545
H12B H15 3.3657 no 4_455
H12B H16 2.8771 no 4_455
H12C C2 3.3035 no 2_545
H12C C3 3.3784 no 2_545
H12C C4 3.4417 no 2_545
H12C C5 3.4324 no 2_545
H12C C6 3.3409 no 2_545
H12C C7 3.2936 no 2_545
H12C C13 3.5696 no 2_545
H12C H10B 3.2466 no 2_545
H12C H10C 3.5445 no 2_545
H12C H13A 3.3904 no 2_545
H12C H13B 2.9972 no 2_545
H13A C10 3.5244 no 2_545
H13A C20 3.1187 no 4_455
H13A H10B 3.3953 no 2_545
H13A H10C 2.7970 no 2_545
H13A H12A 3.5594 no 2_555
H13A H12C 3.3904 no 2_555
H13A H15 3.5425 no 4_455
H13A H20A 2.5137 no 4_455
H13A H20B 2.8511 no 4_455
H13B C12 3.5004 no 2_555
H13B C17 3.4642 no 4_555
H13B H12A 3.1431 no 2_555
H13B H12C 2.9972 no 2_555
H13B H17 2.6436 no 4_555
H13B H18 3.4482 no 4_555
H13B H20A 3.5723 no 4_455
H13C C3 3.4974 no 2_545
H13C C4 2.8914 no 2_545
H13C C5 3.2528 no 2_545
H13C C10 3.2839 no 2_545
H13C H4 2.7806 no 2_545
H13C H5 3.3950 no 2_545
H13C H10B 3.3310 no 2_545
H13C H10C 2.4782 no 2_545
H13C H17 2.8225 no 4_555
H13C H20A 3.5716 no 4_455
H15 C10 3.0622 no 3_665
H15 C21 3.3533 no 3_665
H15 H6 3.3784 no 4_554
H15 H10A 2.9438 no 3_665
H15 H10B 2.4761 no 3_665
H15 H10C 3.3185 no 3_665
H15 H12B 3.3657 no 4_554
H15 H13A 3.5425 no 4_554
H15 H15 3.4663 no 3_665
H15 H21A 3.4023 no 3_665
H15 H21B 2.5297 no 3_665
H16 C21 3.1229 no 3_665
H16 H4 2.9206 no 3_565
H16 H5 3.4327 no 3_565
H16 H6 3.1766 no 4_554
H16 H12B 2.8771 no 4_554
H16 H21A 3.0280 no 3_665
H16 H21B 2.8250 no 3_665
H16 H21C 2.9864 no 3_665
H16 H22A 3.5092 no 2_554
H17 C13 3.1614 no 4_454
H17 C22 3.1225 no 2_554
H17 H4 3.1656 no 3_565
H17 H6 3.5507 no 4_554
H17 H13B 2.6436 no 4_454
H17 H13C 2.8225 no 4_454
H17 H22A 2.6278 no 2_554
H17 H22B 3.1526 no 2_554
H17 H22C 3.0832 no 2_554
H18 C12 3.5285 no 3_555
H18 H5 3.1562 no 4_554
H18 H12A 2.6632 no 3_555
H18 H13B 3.4482 no 4_454
H20A C9 3.0665 no 1_655
H20A C10 3.5227 no 3_665
H20A C13 3.3511 no 4_554
H20A H9A 3.0540 no 1_655
H20A H9B 3.0434 no 1_655
H20A H9C 2.6009 no 1_655
H20A H10A 3.3595 no 3_665
H20A H10C 2.9575 no 3_665
H20A H13A 2.5137 no 4_554
H20A H13B 3.5723 no 4_554
H20A H13C 3.5716 no 4_554
H20B H6 3.4609 no 4_554
H20B H13A 2.8511 no 4_554
H20C C9 3.3007 no 1_655
H20C C23 3.5149 no 1_655
H20C H9A 3.5342 no 1_655
H20C H9B 3.5531 no 1_655
H20C H9C 2.4423 no 1_655
H20C H23A 3.2994 no 1_655
H20C H23C 2.8720 no 1_655
H21A H15 3.4023 no 3_665
H21A H16 3.0280 no 3_665
H21B C10 3.3931 no 3_665
H21B C15 3.0705 no 3_665
H21B C16 3.2194 no 3_665
H21B H9B 3.4741 no 1_655
H21B H10A 2.6037 no 3_665
H21B H10B 3.4509 no 3_665
H21B H15 2.5297 no 3_665
H21B H16 2.8250 no 3_665
H21B H21B 3.5304 no 3_665
H21C C4 3.3261 no 1_655
H21C C9 3.1871 no 1_655
H21C H4 2.8708 no 1_655
H21C H9B 2.5972 no 1_655
H21C H9C 2.8977 no 1_655
H21C H10A 3.2096 no 3_665
H21C H16 2.9864 no 3_665
H22A C17 3.2737 no 2_544
H22A H5 3.0398 no 4_554
H22A H16 3.5092 no 2_544
H22A H17 2.6278 no 2_544
H22B C5 3.3969 no 3_555
H22B H5 3.2428 no 3_555
H22B H17 3.1526 no 2_544
H22C H5 3.4582 no 4_554
H22C H17 3.0832 no 2_544
H23A C23 3.0467 no 3_555
H23A H20C 3.2994 no 1_455
H23A H23A 2.5459 no 3_555
H23A H23B 2.8893 no 3_555
H23A H23C 3.2315 no 3_555
H23B C2 3.3492 no 3_555
H23B C3 3.1791 no 3_555
H23B C4 3.3491 no 3_555
H23B C9 3.5330 no 3_555
H23B H9C 2.7725 no 3_555
H23B H23A 2.8893 no 3_555
H23C C2 3.4183 no 3_555
H23C C7 3.4109 no 3_555
H23C H12A 2.9125 no 3_555
H23C H20C 2.8720 no 1_455
H23C H23A 3.2315 no 3_555

loop_
_geom_torsion_atom_site_label_1
_geom_torsion_atom_site_label_2
_geom_torsion_atom_site_label_3
_geom_torsion_atom_site_label_4
_geom_torsion
_geom_torsion_publ_flag
_geom_torsion_site_symmetry_1
_geom_torsion_site_symmetry_3
_geom_torsion_site_symmetry_4
Si1 Ru1 Si2 C14 15.78(4) no . . .
Si1 Ru1 Si2 C20 -101.04(4) no . . .
Si1 Ru1 Si2 C21 136.98(4) no . . .
Si2 Ru1 Si1 C19 -13.27(4) no . . .
Si2 Ru1 Si1 C22 106.79(5) no . . .
Si2 Ru1 Si1 C23 -131.98(5) no . . .
Si1 Ru1 Si2 C14 164.22(4) no . 3_655 3_655
Si1 Ru1 Si2 C20 -78.96(4) no . 3_655 3_655
Si1 Ru1 Si2 C21 43.02(4) no . 3_655 3_655
Si2 Ru1 Si1 C19 166.73(4) no 3_655 . .
Si2 Ru1 Si1 C22 -73.21(5) no 3_655 . .
Si2 Ru1 Si1 C23 48.02(5) no 3_655 . .
C1 Ru1 Si1 C19 74.98(10) no . . .
C1 Ru1 Si1 C22 -164.97(10) no . . .
C1 Ru1 Si1 C23 -43.73(10) no . . .
C1 Ru1 Si1 C19 -105.02(10) no 3_655 . .
C1 Ru1 Si1 C22 15.03(10) no 3_655 . .
C1 Ru1 Si1 C23 136.27(10) no 3_655 . .
Si1 Ru1 Si2 C14 -164.22(4) no 3_655 . .
Si1 Ru1 Si2 C20 78.96(4) no 3_655 . .
Si1 Ru1 Si2 C21 -43.02(4) no 3_655 . .
Si2 Ru1 Si1 C19 -166.73(4) no . 3_655 3_655
Si2 Ru1 Si1 C22 73.21(5) no . 3_655 3_655
Si2 Ru1 Si1 C23 -48.02(5) no . 3_655 3_655
Si1 Ru1 Si2 C14 -15.78(4) no 3_655 3_655 3_655
Si1 Ru1 Si2 C20 101.04(4) no 3_655 3_655 3_655
Si1 Ru1 Si2 C21 -136.98(4) no 3_655 3_655 3_655
Si2 Ru1 Si1 C19 13.27(4) no 3_655 3_655 3_655
Si2 Ru1 Si1 C22 -106.79(5) no 3_655 3_655 3_655
Si2 Ru1 Si1 C23 131.98(5) no 3_655 3_655 3_655
C1 Ru1 Si1 C19 105.02(10) no . 3_655 3_655
C1 Ru1 Si1 C22 -15.03(10) no . 3_655 3_655
C1 Ru1 Si1 C23 -136.27(10) no . 3_655 3_655
C1 Ru1 Si1 C19 -74.98(10) no 3_655 3_655 3_655
C1 Ru1 Si1 C22 164.97(10) no 3_655 3_655 3_655
C1 Ru1 Si1 C23 43.73(10) no 3_655 3_655 3_655
C1 Ru1 Si2 C14 -73.35(9) no . . .
C1 Ru1 Si2 C20 169.82(9) no . . .
C1 Ru1 Si2 C21 47.85(9) no . . .
C1 Ru1 Si2 C14 106.65(9) no 3_655 . .
C1 Ru1 Si2 C20 -10.18(9) no 3_655 . .
C1 Ru1 Si2 C21 -132.15(9) no 3_655 . .
C1 Ru1 Si2 C14 -106.65(9) no . 3_655 3_655
C1 Ru1 Si2 C20 10.18(9) no . 3_655 3_655
C1 Ru1 Si2 C21 132.15(9) no . 3_655 3_655
C1 Ru1 Si2 C14 73.35(9) no 3_655 3_655 3_655
C1 Ru1 Si2 C20 -169.82(9) no 3_655 3_655 3_655
C1 Ru1 Si2 C21 -47.85(9) no 3_655 3_655 3_655
Ru1 Si1 C19 C14 8.2(2) no . . .
Ru1 Si1 C19 C18 -171.74(17) no . . .
C22 Si1 C19 C14 -116.3(2) no . . .
C22 Si1 C19 C18 63.8(2) no . . .
C23 Si1 C19 C14 131.9(2) no . . .
C23 Si1 C19 C18 -48.0(2) no . . .
Ru1 Si2 C14 C15 167.04(17) no . . .
Ru1 Si2 C14 C19 -17.3(2) no . . .
C20 Si2 C14 C15 -71.2(2) no . . .
C20 Si2 C14 C19 104.5(2) no . . .
C21 Si2 C14 C15 42.2(3) no . . .
C21 Si2 C14 C19 -142.09(19) no . . .
N1 C2 C3 C4 177.2(2) no . . .
N1 C2 C3 C8 -5.4(4) no . . .
N1 C2 C7 C6 -178.1(2) no . . .
N1 C2 C7 C11 5.2(4) no . . .
C3 C2 C7 C6 2.0(4) no . . .
C3 C2 C7 C11 -174.7(2) no . . .
C7 C2 C3 C4 -2.9(4) no . . .
C7 C2 C3 C8 174.6(2) no . . .
C2 C3 C4 C5 1.3(4) no . . .
C2 C3 C8 C9 129.8(3) no . . .
C2 C3 C8 C10 -105.8(3) no . . .
C4 C3 C8 C9 -52.8(4) no . . .
C4 C3 C8 C10 71.5(3) no . . .
C8 C3 C4 C5 -176.2(2) no . . .
C3 C4 C5 C6 1.0(5) no . . .
C4 C5 C6 C7 -1.9(5) no . . .
C5 C6 C7 C2 0.5(5) no . . .
C5 C6 C7 C11 177.2(3) no . . .
C2 C7 C11 C12 -128.8(3) no . . .
C2 C7 C11 C13 106.6(3) no . . .
C6 C7 C11 C12 54.6(4) no . . .
C6 C7 C11 C13 -70.0(4) no . . .
Si2 C14 C15 C16 175.03(19) no . . .
Si2 C14 C19 Si1 5.7(3) no . . .
Si2 C14 C19 C18 -174.35(17) no . . .
C15 C14 C19 Si1 -178.4(2) no . . .
C15 C14 C19 C18 1.5(4) no . . .
C19 C14 C15 C16 -0.6(4) no . . .
C14 C15 C16 C17 -0.6(5) no . . .
C15 C16 C17 C18 0.8(5) no . . .
C16 C17 C18 C19 0.2(5) no . . .
C17 C18 C19 Si1 178.6(2) no . . .
C17 C18 C19 C14 -1.3(4) no . . .
